data_2001857
loop_
_publ_author_name
'Jedrzejas, M. J.'
'Baker, R. J.'
'Binkley, R. W.'
'Towns, R. L. R.'
'Adair, N.'
'Andras, M.'
'Anwari, F.'
'Chen, Z.'
'Huff, R.'
'Liu, X.'
'Martuch, R. A.'
'Skladany, M.'

_publ_section_title
;Structure of methyl
 4-<i>O</i>-benzoyl-6-bromo-3-tosyl-2,6-dideoxy-\b-<small>D</small>-<i>arabino</i>-hexopyranoside
;
_journal_issue 3
_journal_name_full 'Acta Crystallographica Section C'
_journal_page_first 481
_journal_page_last 483
_journal_paper_doi 10.1107/S0108270192008291
_journal_volume 49
_journal_year 1993
_chemical_formula_sum 'C21 H23 Br O7 S'
_chemical_formula_weight 499.37
_space_group_crystal_system monoclinic
_space_group_IT_number 4
_space_group_name_Hall 'P 2yb'
_space_group_name_H-M_alt 'P 1 21 1'
_cell_angle_alpha 90
_cell_angle_beta 102.69(3)
_cell_angle_gamma 90
_cell_formula_units_Z 2
_cell_length_a 8.897(3)
_cell_length_b 8.213(2)
_cell_length_c 15.334(4)
_cell_volume 1093.1(6)
_diffrn_radiation_type Mo
_diffrn_radiation_wavelength 0.71073
_exptl_absorpt_coefficient_mu 1.989
_exptl_crystal_density_diffrn 1.517
_exptl_crystal_density_meas 1.51
_exptl_crystal_F_000 512
_cod_data_source_file cr1012.cif
_cod_data_source_block cr1012_structure_1_of_1
_cod_original_cell_volume 1093.0(10)
_cod_original_formula_sum 'C21 H23 Br1 O7 S1'
_cod_database_code 2001857

loop_
_space_group_symop_id
_space_group_symop_operation_xyz
1 x,y,z
2 -x,y+1/2,-z

loop_
_atom_site_label
_atom_site_fract_x
_atom_site_fract_y
_atom_site_fract_z
Br .33540(8) .088 1.07091(5)
S .9157(2) .0281(3) .74760(10)
O(b1) .5050(5) -.0211(6) .8042(3)
O(b2) .3762(6) .1796(7) .7196(4)
O(m) .8423(5) -.0086(7) 1.0685(3)
O(p) .6406(5) .1754(6) 1.0210(3)
O(s1) 1.0422(5) -.0110(7) .8186(3)
O(s2) .9335(5) .1306(7) .6767(3)
O(t) .7891(4) .1192(6) .7882(3)
C(1) .8034(7) .1439(9) 1.0340(5)
C(2) .8551(7) .1666(9) .9497(5)
C(3) .7593(7) .0660(8) .8719(4)
C(4) .5893(6) .0950(10) .8672(4)
C(5) .5524(7) .0675(8) .9570(4)
C(6) .3810(7) .1040(10) .9560(5)
C(b) .4001(7) .0360(10) .7320(4)
C(b1) .3203(7) -.0990(10) .6773(5)
C(b2) .3484(9) -.2590(10) .6988(5)
C(b3) .2690(10) -.3780(10) .6456(6)
C(b4) .1660(9) -.3380(10) .5692(6)
C(b5) .1360(10) -.180(2) .5465(7)
C(b6) .2130(10) -.0550(10) .6012(6)
C(m) .8120(10) -.0310(10) 1.1549(5)
C(t1) .8253(8) -.1521(9) .7038(5)
C(t2) .7340(10) -.1530(10) .6198(6)
C(t3) .6650(10) -.3000(10) .5885(5)
C(t4) .6879(8) -.4400(9) .6356(5)
C(t5) .7802(8) -.4380(10) .7192(5)
C(t6) .8477(8) -.2950(10) .7531(5)
C(t7) .6100(10) -.5990(10) .5991(7)
H(1) .8623 .2311 1.0825
H(2A) .9726 .1250 .9589
H(2B) .8320 .2910 .9160
H(3) .7792 -.0429 .8964
H(4) .5623 .2062 .8479
H(5) .5839 -.0429 .9804
H(6A) .3613 .2070 .9179
H(6B) .3339 .0000 .9179
H(b2) .3906 -.2929 .7714
H(b3) .2858 -.5025 .6573
H(b4) .1105 -.4241 .5298
H(b5) .0596 -.1423 .4826
H(b6) .1838 .0604 .5862
H(mA) .8613 .0820 1.1857
H(mB) .6953 -.0429 1.1464
H(mC) .8378 -.1293 1.1818
H(t2) .7387 -.0467 .5781
H(t3) .6277 -.3066 .5196
H(t5) .8006 -.5510 .7568
H(t6) .9179 -.2929 .8125
H(t7A) .5000 -.5839 .5820
H(t7B) .6105 -.7004 .6433
H(t7C) .6750 -.6333 .5498

loop_
_geom_angle_atom_site_label_1
_geom_angle_atom_site_label_2
_geom_angle_atom_site_label_3
_geom_angle
O(s1) S O(s2) 121.4(3)
O(s1) S O(t) 108.4(3)
O(s1) S C(t1) 108.9(3)
O(s2) S O(t) 103.3(3)
O(s2) S C(t1) 109.3(3)
O(t) S C(t1) 104.1(3)
C(4) O(b1) C(b) 118.4(6)
C(1) O(m) C(m) 113.2(6)
C(1) O(p) C(5) 111.6(5)
S O(t) C(3) 119.6(4)
O(m) C(1) O(p) 112.2(6)
O(m) C(1) C(2) 110.6(6)
O(p) C(1) C(2) 110.7(5)
C(1) C(2) C(3) 112.6(6)
O(t) C(3) C(2) 110.4(5)
O(t) C(3) C(4) 106.7(5)
C(2) C(3) C(4) 109.1(6)
O(b1) C(4) C(3) 107.0(6)
O(b1) C(4) C(5) 109.1(6)
C(3) C(4) C(5) 110.4(5)
O(p) C(5) C(4) 109.9(5)
O(p) C(5) C(6) 106.2(5)
C(4) C(5) C(6) 112.0(5)
B(r) C(6) C(5) 112.9(4)
O(b1) C(b) O(b2) 122.1(6)
O(b1) C(b) C(b1) 111.1(6)
O(b2) C(b) C(b1) 126.8(6)
C(b) C(b1) C(b2) 123.1(6)
c(b) C(b1) C(b6) 116.2(8)
C(b2) C(b1) C(b6) 120.7(8)
C(b1) C(b2) C(b3) 120.2(7)
C(b2) C(b3) C(b4) 119.9(9)
C(b3) C(b4) C(b5) 120.9(9)
C(b4) C(b5) C(b6) 120.1(8)
C(b1) C(b6) C(b5) 118.0(10)
S C(t1) C(t2) 119.7(7)
S C(t1) C(t6) 120.6(6)
C(t2) C(t1) C(t6) 119.6(7)
C(t1) C(t2) C(t3) 117.2(8)
C(t2) C(t3) c(t4) 123.3(7)
C(t3) C(t4) C(t5) 118.9(7)
C(t3) C(t4) C(t7) 121.8(7)
C(t5) C(t4) C(t7) 119.2(7)
C(t4) C(t5) C(t6) 119.5(7)
C(t1) C(t6) C(t5) 121.4(7)

loop_
_geom_bond_atom_site_label_1
_geom_bond_atom_site_label_2
_geom_bond_distance
Br C(6) 1.897(7)
S O(s1) 1.420(5)
S O(s2) 1.411(6)
S O(t) 1.589(5)
S C(t1) 1.746(8)
O(b1) C(4) 1.446(8)
O(b1) C(b) 1.365(7)
O(b2) C(b) 1.204(10)
O(m) C(1) 1.374(9)
O(m) C(m) 1.419(10)
O(p) C(1) 1.441(7)
O(p) C(5) 1.423(7)
O(t) C(3) 1.435(8)
C(1) C(2) 1.476(11)
C(1) H(1) 1.082
C(2) C(3) 1.545(9)
C(2) H(2A) 1.080
C(2) H(2B) 1.143
C(3) C(4) 1.517(9)
C(3) H(3) 0.972
C(4) C(5) 1.501(9)
C(4) H(4) 0.973
C(5) C(6) 1.551(9)
C(5) H(5) 0.993
C(6) H(6A) 1.022
C(6) H(6B) 1.066
C(b) C(b1) 1.476(11)
C(b1) C(b2) 1.365(13)
C(b1) C(b6) 1.381(10)
C(b2) C(b3) 1.371(12)
C(b2) H(b2) 1.131
C(b3) C(b4) 1.360(11)
C(b3) H(b3) 1.040
C(b4) C(b5) 1.36(2)
C(b4) H(b4) 0.991
C(b5) C(b6) 1.403(15)
C(b5) H(b5) 1.105
C(b6) H(b6) 0.997
C(m) H(mA) 1.088
C(m) H(mB) 1.026
C(m) H(mC) 0.913
C(t1) C(t2) 1.362(10)
C(t1) C(t6) 1.387(11)
C(t2) C(t3) 1.396(14)
C(t2) H(t2) 1.087
C(t3) C(t4) 1.348(13)
C(t3) H(t3) 1.035
C(t4) C(t5) 1.361(10)
C(t4) C(t7) 1.527(13)
C(t5) C(t6) 1.367(11)
C(t5) H(t5) 1.089
C(t6) H(t6) 0.986
C(t7) H(t7A) 0.962
C(t7) H(t7B) 1.074
C(t7) H(t7C) 1.087
